data_7248127
loop_
_publ_author_name
'Pawl\;edzio, Sylwia'
'Ziemniak, Marcin'
'Trzybi\'nski, Damian'
'Arhangelskis, Mihails'
'Makal, Anna'
'Wo\'zniak, Krzysztof'

_publ_section_title
;
 Influence of N-protonation on electronic properties of acridine
 derivatives by quantum crystallography
;
_journal_issue 8
_journal_name_full 'RSC Advances'
_journal_page_first 5340
_journal_page_last 5350
_journal_paper_doi 10.1039/D3RA08081A
_journal_volume 14
_journal_year 2024
_chemical_formula_moiety 'Cl, H2 O, C13 H11 N2'
_chemical_formula_sum 'C13 H13 Cl N2 O'
_chemical_formula_weight 248.70
_space_group_crystal_system triclinic
_space_group_IT_number 2
_space_group_name_Hall '-P 1'
_space_group_name_H-M_alt 'P -1'
_symmetry_Int_Tables_number 2
_atom_sites_solution_primary iterative
_audit_creation_date 2023-01-17
_audit_creation_method
;
Olex2 1.5
(compiled 2022.04.07 svn.rca3783a0 for OlexSys, GUI svn.r6498)
;
_audit_update_record
;
2024-01-23 deposited with the CCDC.	2024-01-31 downloaded from the CCDC.
;
_cell_angle_alpha 111.057(2)
_cell_angle_beta 96.558(2)
_cell_angle_gamma 104.436(2)
_cell_formula_units_Z 2
_cell_length_a 7.7880(5)
_cell_length_b 8.7699(5)
_cell_length_c 9.7291(6)
_cell_measurement_reflns_used 9427
_cell_measurement_temperature 100(2)
_cell_measurement_theta_max 48.63
_cell_measurement_theta_min 2.30
_cell_volume 585.08(6)
_computing_molecular_graphics 'Olex2 1.5 (Dolomanov et al., 2009)'
_computing_publication_material 'Olex2 1.5 (Dolomanov et al., 2009)'
_computing_structure_refinement 'olex2.refine 1.5 (Bourhis et al., 2015)'
_computing_structure_solution 'olex2.solve 1.5 (Bourhis et al., 2015)'
_diffrn_ambient_temperature 100(2)
_diffrn_measured_fraction_theta_full 0.994
_diffrn_measured_fraction_theta_max 0.995
_diffrn_measurement_device_type 'Bruker APEX-II CCD'
_diffrn_measurement_method '\f and \w scans'
_diffrn_radiation_type 'Mo K\a'
_diffrn_radiation_wavelength 0.71073
_diffrn_reflns_av_R_equivalents 0.0275
_diffrn_reflns_av_unetI/netI 0.0259
_diffrn_reflns_Laue_measured_fraction_full 0.994
_diffrn_reflns_Laue_measured_fraction_max 0.995
_diffrn_reflns_limit_h_max 16
_diffrn_reflns_limit_h_min -16
_diffrn_reflns_limit_k_max 17
_diffrn_reflns_limit_k_min -18
_diffrn_reflns_limit_l_max 20
_diffrn_reflns_limit_l_min 0
_diffrn_reflns_number 11578
_diffrn_reflns_point_group_measured_fraction_full 0.994
_diffrn_reflns_point_group_measured_fraction_max 0.995
_diffrn_reflns_theta_full 25.2417
_diffrn_reflns_theta_max 48.76
_diffrn_reflns_theta_min 2.30
_exptl_absorpt_coefficient_mu 0.310
_exptl_absorpt_correction_T_max 0.9870
_exptl_absorpt_correction_T_min 0.9546
_exptl_absorpt_correction_type numerical
_exptl_absorpt_process_details
;
SADABS-2012/1 (Bruker,2012) was used for absorption correction.
wR2(int) was 0.0454 before and 0.0398 after correction.
The Ratio of minimum to maximum transmission is 0.9672.
The \l/2 correction factor is 0.0015.
;
_exptl_crystal_colour 'clear yellow'
_exptl_crystal_colour_lustre clear
_exptl_crystal_colour_primary yellow
_exptl_crystal_density_diffrn 1.412
_exptl_crystal_description prism
_exptl_crystal_F_000 260.394
_exptl_crystal_size_max 0.312
_exptl_crystal_size_mid 0.201
_exptl_crystal_size_min 0.178
_refine_diff_density_max 0.3603
_refine_diff_density_min -0.2864
_refine_diff_density_rms 0.0366
_refine_ls_d_res_high 0.4726
_refine_ls_d_res_low 8.8456
_refine_ls_goodness_of_fit_ref 1.1780
_refine_ls_hydrogen_treatment refxyz
_refine_ls_matrix_type full
_refine_ls_number_constraints 0
_refine_ls_number_parameters 193
_refine_ls_number_reflns 11578
_refine_ls_number_restraints 0
_refine_ls_restrained_S_all 1.1780
_refine_ls_R_factor_all 0.0186
_refine_ls_R_factor_gt 0.0139
_refine_ls_shift/su_max 0.0008
_refine_ls_shift/su_mean 0.0001
_refine_ls_structure_factor_coef Fsqd
_refine_ls_weighting_details 'w=1/[\s^2^(Fo^2^)+(0.0083P)^2^] where P=(Fo^2^+2Fc^2^)/3'
_refine_ls_weighting_scheme calc
_refine_ls_wR_factor_gt 0.0387
_refine_ls_wR_factor_ref 0.0426
_reflns_Friedel_coverage 0.0
_reflns_limit_h_max 16
_reflns_limit_h_min -16
_reflns_limit_k_max 16
_reflns_limit_k_min -18
_reflns_limit_l_max 20
_reflns_limit_l_min 0
_reflns_number_gt 9998
_reflns_number_total 11578
_reflns_threshold_expression I>=2u(I)
_cod_data_source_file d3ra08081a2.cif
_cod_data_source_block 9AA
_cod_database_code 7248127
_olex2_refinement_description
;
1. Others
 Fixed U11: H16(0.041734) H14(0.028708) H13(0.031712) H12(0.024091)
 H11(0.030177) H5(0.033814) H2(0.025258) H9(0.022299) H4(0.038171) H8(0.027659)
 H10(0.032882) H3(0.024341) H15(0.045892)
 Fixed U12: H16(-0.007636) H14(0.005661) H13(0.00867) H12(0.011761)
 H11(0.007465) H5(0.004735) H2(0.006579) H9(0.011721) H4(0.005164) H8(0.006232)
 H10(0.009835) H3(0.008861) H15(-0.014892)
 Fixed U13: H16(0.003145) H14(-0.008295) H13(-0.003699) H12(-0.004746) H11(-
 0.00713) H5(-0.00735) H2(-0.00677) H9(-0.001557) H4(0.005896) H8(-0.01045)
 H10(0.00344) H3(0.004083) H15(0.001002)
 Fixed U22: H16(0.049776) H14(0.039354) H13(0.039277) H12(0.03881)
 H11(0.041415) H5(0.043915) H2(0.041345) H9(0.041277) H4(0.044175) H8(0.042375)
 H10(0.040685) H3(0.041361) H15(0.042462)
 Fixed U23: H16(-0.017851) H14(-0.002744) H13(-0.009855) H12(-0.005324) H11(-
 0.005311) H5(-0.003708) H2(-0.004159) H9(-0.004276) H4(-0.00824) H8(-0.003528)
 H10(-0.008475) H3(-0.006095) H15(-0.009608)
 Fixed U33: H16(0.03108) H14(0.01886) H13(0.01935) H12(0.0271) H11(0.01866)
 H5(0.01874) H2(0.02376) H9(0.03529) H4(0.01933) H8(0.02451) H10(0.02294)
 H3(0.0321) H15(0.03117)
;
_olex2_submission_special_instructions 'No special instructions were received'

loop_
_space_group_symop_id
_space_group_symop_operation_xyz
1 x,y,z
2 -x,-y,-z

loop_
_atom_site_label
_atom_site_type_symbol
_atom_site_fract_x
_atom_site_fract_y
_atom_site_fract_z
_atom_site_U_iso_or_equiv
_atom_site_adp_type
_atom_site_occupancy
_atom_site_refinement_flags_posn
Cl1 Cl 1.061866(6) 0.731645(5) 0.897100(4) 0.015108(11) Uani 1.000000 .
O1 O 0.92282(2) 0.330530(19) 0.802027(15) 0.01767(2) Uani 1.000000 .
N2 N 0.641137(19) 0.241262(18) 0.559012(15) 0.012603(19) Uani 1.000000 .
N1 N 0.22826(2) 0.09310(2) 0.186825(16) 0.01493(2) Uani 1.000000 .
C13 C 0.36067(2) 0.140382(19) 0.306183(16) 0.01098(2) Uani 1.000000 .
C12 C 0.50519(2) 0.064885(19) 0.295390(16) 0.01101(2) Uani 1.000000 .
C1 C 0.36349(2) 0.268815(19) 0.449626(16) 0.01112(2) Uani 1.000000 .
C11 C 0.51531(2) -0.06187(2) 0.158645(18) 0.01341(2) Uani 1.000000 .
C6 C 0.50640(2) 0.315335(19) 0.574387(16) 0.01157(2) Uani 1.000000 .
C5 C 0.51107(2) 0.43913(2) 0.717547(18) 0.01455(2) Uani 1.000000 .
C2 C 0.22516(2) 0.34834(2) 0.471496(18) 0.01358(2) Uani 1.000000 .
C9 C 0.79742(2) -0.07012(2) 0.28315(2) 0.01529(2) Uani 1.000000 .
C4 C 0.37419(3) 0.51279(2) 0.734866(19) 0.01592(2) Uani 1.000000 .
C8 C 0.79128(2) 0.05175(2) 0.417264(19) 0.01402(2) Uani 1.000000 .
C7 C 0.64497(2) 0.120883(19) 0.424993(17) 0.01136(2) Uani 1.000000 .
C10 C 0.65815(2) -0.12770(2) 0.15271(2) 0.01515(2) Uani 1.000000 .
C3 C 0.23016(2) 0.46736(2) 0.61117(2) 0.01559(2) Uani 1.000000 .
H16 H 0.9221(9) 0.3097(8) 0.8911(8) 0.040863 Uani 1.000000 .
H14 H 0.7434(7) 0.2773(7) 0.6552(6) 0.028974 Uani 1.000000 .
H13 H 0.2123(8) -0.0097(7) 0.0884(6) 0.030113 Uani 1.000000 .
H12 H 0.1323(7) 0.1546(7) 0.1895(6) 0.030000 Uani 1.000000 .
H11 H 0.4085(7) -0.1085(6) 0.0578(5) 0.030084 Uani 1.000000 .
H5 H 0.6239(7) 0.4737(7) 0.8094(5) 0.032156 Uani 1.000000 .
H2 H 0.1138(6) 0.3150(6) 0.3769(5) 0.030121 Uani 1.000000 .
H9 H 0.9082(7) -0.1239(7) 0.2765(6) 0.032955 Uani 1.000000 .
H4 H 0.3739(7) 0.6041(7) 0.8425(5) 0.033892 Uani 1.000000 .
H8 H 0.8970(7) 0.0989(6) 0.5169(6) 0.031514 Uani 1.000000 .
H10 H 0.6658(7) -0.2252(7) 0.0485(5) 0.032169 Uani 1.000000 .
H3 H 0.1255(7) 0.5292(6) 0.6287(6) 0.032601 Uani 1.000000 .
H15 H 0.9814(9) 0.4536(8) 0.8361(7) 0.039842 Uani 1.000000 .

loop_
_atom_site_aniso_label
_atom_site_aniso_U_11
_atom_site_aniso_U_22
_atom_site_aniso_U_33
_atom_site_aniso_U_12
_atom_site_aniso_U_13
_atom_site_aniso_U_23
Cl1 0.018764(17) 0.013302(16) 0.010943(15) 0.006597(12) -0.000619(11) 0.002423(11)
O1 0.02047(5) 0.01641(5) 0.01151(4) 0.00320(4) -0.00109(4) 0.00357(4)
N2 0.01362(4) 0.01227(4) 0.00974(4) 0.00323(3) -0.00018(3) 0.00338(3)
N1 0.01517(5) 0.01497(5) 0.01110(4) 0.00637(4) -0.00155(4) 0.00151(4)
C13 0.01162(4) 0.01048(4) 0.00926(4) 0.00307(4) 0.00057(3) 0.00302(4)
C12 0.01185(4) 0.01062(4) 0.00938(4) 0.00325(4) 0.00083(3) 0.00335(4)
C1 0.01190(5) 0.01086(5) 0.00935(4) 0.00288(4) 0.00169(4) 0.00333(4)
C11 0.01447(5) 0.01347(5) 0.01061(5) 0.00522(4) 0.00113(4) 0.00292(4)
C6 0.01302(5) 0.01104(5) 0.00877(4) 0.00241(4) 0.00124(4) 0.00314(4)
C5 0.01680(6) 0.01390(5) 0.00966(5) 0.00336(4) 0.00181(4) 0.00237(4)
C2 0.01344(5) 0.01467(5) 0.01176(5) 0.00499(4) 0.00293(4) 0.00393(4)
C9 0.01457(5) 0.01613(6) 0.01559(6) 0.00687(5) 0.00253(4) 0.00575(5)
C4 0.01850(6) 0.01528(6) 0.01133(5) 0.00483(5) 0.00439(4) 0.00238(4)
C8 0.01302(5) 0.01481(5) 0.01366(5) 0.00497(4) 0.00059(4) 0.00540(4)
C7 0.01181(4) 0.01107(5) 0.01015(4) 0.00296(4) 0.00056(4) 0.00409(4)
C10 0.01630(6) 0.01537(6) 0.01314(5) 0.00696(5) 0.00285(4) 0.00383(4)
C3 0.01652(6) 0.01631(6) 0.01312(5) 0.00612(5) 0.00511(4) 0.00381(4)
H16 0.037550 0.033570 0.031080 0.003060 0.005640 -0.003810
H14 0.027600 0.034000 0.018860 0.011360 -0.004240 0.005090
H13 0.032850 0.028770 0.019350 0.013570 -0.001520 -0.001220
H12 0.027900 0.032980 0.027100 0.017820 0.000340 0.006050
H11 0.030060 0.033800 0.018660 0.013020 -0.003810 0.002660
H5 0.032280 0.037090 0.018740 0.011630 -0.003610 0.004160
H2 0.025810 0.035420 0.023760 0.013190 -0.002040 0.005770
H9 0.028320 0.037150 0.035290 0.020610 0.005450 0.010310
H4 0.041540 0.034060 0.019330 0.015770 0.007920 0.000250
H8 0.026390 0.036870 0.024510 0.011980 -0.005190 0.006650
H10 0.037880 0.031550 0.022940 0.018350 0.006360 0.001490
H3 0.030870 0.035360 0.032100 0.019460 0.009610 0.007360
H15 0.037490 0.033540 0.031170 -0.003130 0.005640 0.003770

loop_
_atom_type_symbol
_atom_type_scat_source
H 'DiSCaMB, J. Appl. Cryst. 2018, DOI:10.1107/S1600576717015825'
O 'DiSCaMB, J. Appl. Cryst. 2018, DOI:10.1107/S1600576717015825'
C 'DiSCaMB, J. Appl. Cryst. 2018, DOI:10.1107/S1600576717015825'
Cl 'DiSCaMB, J. Appl. Cryst. 2018, DOI:10.1107/S1600576717015825'
N 'DiSCaMB, J. Appl. Cryst. 2018, DOI:10.1107/S1600576717015825'

loop_
_geom_angle_atom_site_label_1
_geom_angle_atom_site_label_2
_geom_angle_atom_site_label_3
_geom_angle
_geom_angle_site_symmetry_1
_geom_angle_site_symmetry_3
_geom_angle_publ_flag
H15 O1 H16 105.7(5) . . ?
C7 N2 C6 122.289(13) . . ?
H14 N2 C6 118.1(3) . . ?
H14 N2 C7 119.6(3) . . ?
H13 N1 C13 122.3(3) . . ?
H12 N1 C13 121.7(3) . . ?
H12 N1 H13 116.0(4) . . ?
C12 C13 N1 120.780(13) . . ?
C1 C13 N1 120.763(14) . . ?
C1 C13 C12 118.457(13) . . ?
C11 C12 C13 122.712(13) . . ?
C7 C12 C13 118.871(13) . . ?
C7 C12 C11 118.405(13) . . ?
C6 C1 C13 119.133(13) . . ?
C2 C1 C13 122.391(13) . . ?
C2 C1 C6 118.461(13) . . ?
C10 C11 C12 120.730(14) . . ?
H11 C11 C12 119.8(3) . . ?
H11 C11 C10 119.4(3) . . ?
C1 C6 N2 120.498(13) . . ?
C5 C6 N2 119.103(14) . . ?
C5 C6 C1 120.399(14) . . ?
C4 C5 C6 119.578(15) . . ?
H5 C5 C6 118.3(3) . . ?
H5 C5 C4 122.1(3) . . ?
C3 C2 C1 120.700(15) . . ?
H2 C2 C1 119.9(2) . . ?
H2 C2 C3 119.4(2) . . ?
C10 C9 C8 120.434(15) . . ?
H9 C9 C8 120.3(3) . . ?
H9 C9 C10 119.2(3) . . ?
C3 C4 C5 120.677(15) . . ?
H4 C4 C5 120.6(3) . . ?
H4 C4 C3 118.8(3) . . ?
C7 C8 C9 119.899(14) . . ?
H8 C8 C9 121.5(3) . . ?
H8 C8 C7 118.5(3) . . ?
C12 C7 N2 120.733(14) . . ?
C8 C7 N2 119.014(13) . . ?
C8 C7 C12 120.252(14) . . ?
C9 C10 C11 120.278(15) . . ?
H10 C10 C11 120.9(3) . . ?
H10 C10 C9 118.8(3) . . ?
C4 C3 C2 120.181(16) . . ?
H3 C3 C2 121.2(3) . . ?
H3 C3 C4 118.6(3) . . ?

loop_
_geom_bond_atom_site_label_1
_geom_bond_atom_site_label_2
_geom_bond_distance
_geom_bond_site_symmetry_2
_geom_bond_publ_flag
O1 H16 0.948(7) . ?
O1 H15 0.973(6) . ?
N2 C6 1.3607(2) . ?
N2 C7 1.3605(2) . ?
N2 H14 1.050(5) . ?
N1 C13 1.3233(2) . ?
N1 H13 1.021(5) . ?
N1 H12 1.022(5) . ?
C13 C12 1.4370(2) . ?
C13 C1 1.4380(2) . ?
C12 C11 1.4201(2) . ?
C12 C7 1.4110(2) . ?
C1 C6 1.4098(2) . ?
C1 C2 1.4187(2) . ?
C11 C10 1.3730(2) . ?
C11 H11 1.085(4) . ?
C6 C5 1.4149(2) . ?
C5 C4 1.3742(3) . ?
C5 H5 1.075(5) . ?
C2 C3 1.3733(2) . ?
C2 H2 1.088(5) . ?
C9 C8 1.3729(3) . ?
C9 C10 1.4120(3) . ?
C9 H9 1.079(5) . ?
C4 C3 1.4105(3) . ?
C4 H4 1.066(4) . ?
C8 C7 1.4153(2) . ?
C8 H8 1.072(5) . ?
C10 H10 1.085(5) . ?
C3 H3 1.083(5) . ?

loop_
_geom_torsion_atom_site_label_1
_geom_torsion_atom_site_label_2
_geom_torsion_atom_site_label_3
_geom_torsion_atom_site_label_4
_geom_torsion
_geom_torsion_site_symmetry_1
_geom_torsion_site_symmetry_2
_geom_torsion_site_symmetry_3
_geom_torsion_site_symmetry_4
_geom_torsion_publ_flag
N2 C6 C1 C13 0.771(17) . . . . ?
N2 C6 C1 C2 179.406(15) . . . . ?
N2 C6 C5 C4 -179.002(16) . . . . ?
N2 C7 C12 C13 1.577(17) . . . . ?
N2 C7 C12 C11 -179.590(15) . . . . ?
N2 C7 C8 C9 179.862(16) . . . . ?
N1 C13 C12 C11 0.339(19) . . . . ?
N1 C13 C12 C7 179.119(15) . . . . ?
N1 C13 C1 C6 179.740(15) . . . . ?
N1 C13 C1 C2 1.161(18) . . . . ?
C13 C12 C11 C10 178.517(16) . . . . ?
C13 C12 C7 C8 -178.640(14) . . . . ?
C13 C1 C6 C5 -178.899(15) . . . . ?
C13 C1 C2 C3 178.342(16) . . . . ?
C12 C11 C10 C9 0.075(19) . . . . ?
C12 C7 C8 C9 0.076(17) . . . . ?
C1 C6 C5 C4 0.673(17) . . . . ?
C1 C2 C3 C4 0.349(19) . . . . ?
C11 C10 C9 C8 0.20(2) . . . . ?
C6 C5 C4 C3 -0.574(19) . . . . ?
C5 C4 C3 C2 0.07(2) . . . . ?
